data_7016760
loop_
_publ_author_name
'Li, Jiaye'
'Stasch, Andreas'
'Schenk, Christian'
'Jones, Cameron'

_publ_section_title
;
 Extremely bulky amido-group 14 element chloride complexes: Potential
 synthons for low oxidation state main group chemistry.
;
_journal_issue 40
_journal_name_full 'Dalton transactions (Cambridge, England : 2003)'
_journal_page_first 10448
_journal_page_last 10456
_journal_paper_doi 10.1039/c1dt10678c
_journal_volume 40
_journal_year 2011
_chemical_formula_sum 'C36 H37 N Si'
_chemical_formula_weight 511.76
_chemical_name_systematic
;
?
;
_space_group_IT_number 62
_symmetry_cell_setting orthorhombic
_symmetry_space_group_name_Hall '-P 2ac 2n'
_symmetry_space_group_name_H-M 'P n m a'
_atom_sites_solution_hydrogens geom
_atom_sites_solution_primary direct
_atom_sites_solution_secondary difmap
_audit_creation_method SHELXL-97
_cell_angle_alpha 90.00
_cell_angle_beta 90.00
_cell_angle_gamma 90.00
_cell_formula_units_Z 4
_cell_length_a 16.6936(8)
_cell_length_b 22.4261(9)
_cell_length_c 7.6390(3)
_cell_measurement_temperature 173(2)
_cell_volume 2859.8(2)
_computing_structure_refinement 'SHELXL-97 (Sheldrick, 1997)'
_computing_structure_solution 'SHELXS-97 (Sheldrick, 1990)'
_diffrn_ambient_temperature 173(2)
_diffrn_measured_fraction_theta_full 0.997
_diffrn_measured_fraction_theta_max 0.997
_diffrn_measurement_device_type 'Oxford Gemini Ultra'
_diffrn_radiation_monochromator graphite
_diffrn_radiation_source 'Enhance (Mo) X-ray Source'
_diffrn_radiation_type MoK\a
_diffrn_radiation_wavelength 0.71073
_diffrn_reflns_av_R_equivalents 0.0767
_diffrn_reflns_av_sigmaI/netI 0.0402
_diffrn_reflns_limit_h_max 19
_diffrn_reflns_limit_h_min -19
_diffrn_reflns_limit_k_max 21
_diffrn_reflns_limit_k_min -26
_diffrn_reflns_limit_l_max 9
_diffrn_reflns_limit_l_min -8
_diffrn_reflns_number 37410
_diffrn_reflns_theta_full 25.00
_diffrn_reflns_theta_max 25.00
_diffrn_reflns_theta_min 3.04
_exptl_absorpt_coefficient_mu 0.107
_exptl_absorpt_correction_T_max 0.982
_exptl_absorpt_correction_T_min 0.945
_exptl_absorpt_correction_type multi-scan
_exptl_absorpt_process_details 'SCALE3 ABSPACK'
_exptl_crystal_colour colourless
_exptl_crystal_density_diffrn 1.189
_exptl_crystal_density_method 'not measured'
_exptl_crystal_description block
_exptl_crystal_F_000 1096
_exptl_crystal_size_max 0.15
_exptl_crystal_size_mid 0.12
_exptl_crystal_size_min 0.10
_refine_diff_density_max 0.303
_refine_diff_density_min -0.330
_refine_diff_density_rms 0.046
_refine_ls_extinction_method none
_refine_ls_goodness_of_fit_ref 1.064
_refine_ls_hydrogen_treatment mixed
_refine_ls_matrix_type full
_refine_ls_number_parameters 188
_refine_ls_number_reflns 2569
_refine_ls_number_restraints 1
_refine_ls_restrained_S_all 1.064
_refine_ls_R_factor_all 0.0797
_refine_ls_R_factor_gt 0.0491
_refine_ls_shift/su_max 0.000
_refine_ls_shift/su_mean 0.000
_refine_ls_structure_factor_coef Fsqd
_refine_ls_weighting_details 'calc w=1/[\s^2^(Fo^2^)+(0.0413P)^2^+2.0258P] where P=(Fo^2^+2Fc^2^)/3'
_refine_ls_weighting_scheme calc
_refine_ls_wR_factor_gt 0.1049
_refine_ls_wR_factor_ref 0.1185
_reflns_number_gt 1846
_reflns_number_total 2569
_reflns_threshold_expression >2sigma(I)
_cod_data_source_file c1dt10678c.txt
_cod_data_source_block compound1
_cod_original_sg_symbol_H-M Pnma
_cod_database_code 7016760

loop_
_symmetry_equiv_pos_as_xyz
'x, y, z'
'-x+1/2, -y, z+1/2'
'x+1/2, -y+1/2, -z+1/2'
'-x, y+1/2, -z'
'-x, -y, -z'
'x-1/2, y, -z-1/2'
'-x-1/2, y-1/2, z-1/2'
'x, -y-1/2, z'

loop_
_atom_site_label
_atom_site_type_symbol
_atom_site_fract_x
_atom_site_fract_y
_atom_site_fract_z
_atom_site_U_iso_or_equiv
_atom_site_adp_type
_atom_site_occupancy
_atom_site_symmetry_multiplicity
_atom_site_calc_flag
_atom_site_refinement_flags
Si1 Si 0.73170(6) 0.2500 0.09823(14) 0.0368(3) Uani 1 2 d S
N1 N 0.83333(16) 0.2500 0.1417(3) 0.0285(6) Uani 1 2 d SD
C1 C 0.87127(17) 0.2500 0.3099(4) 0.0230(7) Uani 1 2 d S
C2 C 0.89031(12) 0.30382(9) 0.3917(3) 0.0239(5) Uani 1 1 d .
C3 C 0.92921(13) 0.30278(9) 0.5523(3) 0.0263(5) Uani 1 1 d .
H3 H 0.9419 0.3395 0.6079 0.032 Uiso 1 1 calc R
C4 C 0.95010(18) 0.2500 0.6338(4) 0.0254(7) Uani 1 2 d S
C5 C 0.9943(2) 0.2500 0.8059(4) 0.0325(8) Uani 1 2 d S
H5A H 0.9687 0.2782 0.8863 0.049 Uiso 0.50 1 calc PR
H5B H 1.0501 0.2619 0.7865 0.049 Uiso 0.50 1 calc PR
H5C H 0.9928 0.2099 0.8568 0.049 Uiso 0.50 1 calc PR
C6 C 0.87129(13) 0.36256(9) 0.3010(3) 0.0248(5) Uani 1 1 d .
H6 H 0.8204 0.3557 0.2347 0.030 Uiso 1 1 calc R
C7 C 0.85411(12) 0.41356(9) 0.4271(3) 0.0256(5) Uani 1 1 d .
C8 C 0.89424(14) 0.46745(9) 0.4217(3) 0.0298(5) Uani 1 1 d .
H8 H 0.9369 0.4728 0.3409 0.036 Uiso 1 1 calc R
C9 C 0.87321(15) 0.51373(10) 0.5324(3) 0.0373(6) Uani 1 1 d .
H9 H 0.9015 0.5504 0.5269 0.045 Uiso 1 1 calc R
C10 C 0.81167(15) 0.50693(11) 0.6504(3) 0.0419(7) Uani 1 1 d .
H10 H 0.7968 0.5389 0.7251 0.050 Uiso 1 1 calc R
C11 C 0.77188(15) 0.45323(12) 0.6590(3) 0.0411(6) Uani 1 1 d .
H11 H 0.7298 0.4480 0.7414 0.049 Uiso 1 1 calc R
C12 C 0.79264(13) 0.40723(11) 0.5492(3) 0.0332(6) Uani 1 1 d .
H12 H 0.7646 0.3705 0.5567 0.040 Uiso 1 1 calc R
C13 C 0.93397(13) 0.37886(9) 0.1650(3) 0.0247(5) Uani 1 1 d .
C14 C 0.91146(14) 0.40788(10) 0.0137(3) 0.0319(6) Uani 1 1 d .
H14 H 0.8563 0.4153 -0.0076 0.038 Uiso 1 1 calc R
C15 C 0.96734(16) 0.42637(11) -0.1069(3) 0.0396(6) Uani 1 1 d .
H15 H 0.9506 0.4462 -0.2106 0.047 Uiso 1 1 calc R
C16 C 1.04744(16) 0.41619(11) -0.0774(3) 0.0417(7) Uani 1 1 d .
H16 H 1.0863 0.4291 -0.1600 0.050 Uiso 1 1 calc R
C17 C 1.07068(15) 0.38722(11) 0.0720(3) 0.0396(6) Uani 1 1 d .
H17 H 1.1260 0.3802 0.0927 0.047 Uiso 1 1 calc R
C18 C 1.01478(13) 0.36816(10) 0.1927(3) 0.0322(6) Uani 1 1 d .
H18 H 1.0317 0.3477 0.2950 0.039 Uiso 1 1 calc R
C19 C 0.6800(2) 0.2500 0.3130(6) 0.0562(11) Uani 1 2 d S
H19A H 0.6998 0.2167 0.3840 0.084 Uiso 0.50 1 calc PR
H19B H 0.6222 0.2456 0.2949 0.084 Uiso 0.50 1 calc PR
H19C H 0.6908 0.2877 0.3737 0.084 Uiso 0.50 1 calc PR
C20 C 0.70246(18) 0.31666(13) -0.0309(4) 0.0643(9) Uani 1 1 d .
H20A H 0.7108 0.3526 0.0397 0.097 Uiso 1 1 calc R
H20B H 0.6458 0.3137 -0.0634 0.097 Uiso 1 1 calc R
H20C H 0.7353 0.3189 -0.1370 0.097 Uiso 1 1 calc R
H1 H 0.861(2) 0.2685(17) 0.059(4) 0.039(15) Uiso 0.50 1 d PD

loop_
_atom_site_aniso_label
_atom_site_aniso_U_11
_atom_site_aniso_U_22
_atom_site_aniso_U_33
_atom_site_aniso_U_23
_atom_site_aniso_U_13
_atom_site_aniso_U_12
Si1 0.0322(6) 0.0282(5) 0.0499(6) 0.000 -0.0133(5) 0.000
N1 0.0299(16) 0.0328(15) 0.0227(16) 0.000 -0.0021(13) 0.000
C1 0.0193(16) 0.0268(16) 0.0229(17) 0.000 0.0010(14) 0.000
C2 0.0203(11) 0.0251(11) 0.0264(12) 0.0001(9) 0.0036(10) 0.0009(9)
C3 0.0258(12) 0.0255(11) 0.0274(12) -0.0029(10) -0.0005(10) -0.0019(9)
C4 0.0246(17) 0.0276(16) 0.0241(17) 0.000 0.0020(14) 0.000
C5 0.040(2) 0.0298(18) 0.0277(19) 0.000 -0.0044(16) 0.000
C6 0.0233(11) 0.0236(11) 0.0276(12) 0.0008(9) -0.0025(10) -0.0010(9)
C7 0.0238(12) 0.0266(12) 0.0265(12) 0.0026(9) -0.0046(10) 0.0049(9)
C8 0.0335(13) 0.0268(12) 0.0292(13) 0.0023(10) -0.0011(11) 0.0041(10)
C9 0.0478(16) 0.0263(12) 0.0378(14) -0.0013(11) -0.0083(13) 0.0062(11)
C10 0.0460(16) 0.0427(15) 0.0370(15) -0.0110(12) -0.0048(13) 0.0181(13)
C11 0.0306(14) 0.0572(17) 0.0355(14) -0.0061(12) 0.0024(12) 0.0113(13)
C12 0.0249(13) 0.0396(13) 0.0352(14) -0.0002(11) 0.0000(11) 0.0013(10)
C13 0.0298(13) 0.0192(11) 0.0250(12) -0.0032(9) -0.0016(10) -0.0009(9)
C14 0.0325(13) 0.0324(13) 0.0309(14) 0.0029(11) -0.0016(11) -0.0004(10)
C15 0.0521(17) 0.0363(14) 0.0304(14) 0.0076(11) 0.0005(12) -0.0007(12)
C16 0.0451(17) 0.0393(14) 0.0407(16) 0.0031(12) 0.0138(13) -0.0041(12)
C17 0.0296(13) 0.0427(15) 0.0464(16) 0.0024(12) 0.0051(12) 0.0011(11)
C18 0.0304(13) 0.0344(13) 0.0317(13) 0.0038(10) -0.0009(11) 0.0005(10)
C19 0.034(2) 0.053(2) 0.082(3) 0.000 0.007(2) 0.000
C20 0.0574(19) 0.0522(17) 0.083(2) 0.0184(16) -0.0286(18) 0.0021(15)

loop_
_atom_type_symbol
_atom_type_description
_atom_type_scat_dispersion_real
_atom_type_scat_dispersion_imag
_atom_type_scat_source
C C 0.0033 0.0016 'International Tables Vol C Tables 4.2.6.8 and 6.1.1.4'
H H 0.0000 0.0000 'International Tables Vol C Tables 4.2.6.8 and 6.1.1.4'
N N 0.0061 0.0033 'International Tables Vol C Tables 4.2.6.8 and 6.1.1.4'
Si Si 0.0817 0.0704 'International Tables Vol C Tables 4.2.6.8 and 6.1.1.4'

loop_
_geom_angle_atom_site_label_1
_geom_angle_atom_site_label_2
_geom_angle_atom_site_label_3
_geom_angle
_geom_angle_site_symmetry_1
_geom_angle_site_symmetry_3
N1 Si1 C19 106.67(16) . .
N1 Si1 C20 111.10(11) . 8_565
C19 Si1 C20 110.36(13) . 8_565
N1 Si1 C20 111.10(11) . .
C19 Si1 C20 110.36(13) . .
C20 Si1 C20 107.3(2) 8_565 .
C1 N1 Si1 127.3(2) . .
C1 N1 H1 114(3) . .
Si1 N1 H1 112(3) . .
C2 C1 C2 119.7(3) . 8_565
C2 C1 N1 120.15(14) . .
C2 C1 N1 120.15(14) 8_565 .
C3 C2 C1 119.2(2) . .
C3 C2 C6 120.97(18) . .
C1 C2 C6 119.8(2) . .
C4 C3 C2 122.0(2) . .
C4 C3 H3 119.0 . .
C2 C3 H3 119.0 . .
C3 C4 C3 117.8(3) 8_565 .
C3 C4 C5 121.08(14) 8_565 .
C3 C4 C5 121.08(14) . .
C4 C5 H5A 109.5 . .
C4 C5 H5B 109.5 . .
H5A C5 H5B 109.5 . .
C4 C5 H5C 109.5 . .
H5A C5 H5C 109.5 . .
H5B C5 H5C 109.5 . .
C13 C6 C2 112.09(17) . .
C13 C6 C7 112.44(17) . .
C2 C6 C7 113.65(17) . .
C13 C6 H6 106.0 . .
C2 C6 H6 106.0 . .
C7 C6 H6 106.0 . .
C8 C7 C12 117.8(2) . .
C8 C7 C6 123.13(19) . .
C12 C7 C6 119.05(19) . .
C7 C8 C9 121.0(2) . .
C7 C8 H8 119.5 . .
C9 C8 H8 119.5 . .
C10 C9 C8 120.5(2) . .
C10 C9 H9 119.8 . .
C8 C9 H9 119.8 . .
C9 C10 C11 119.3(2) . .
C9 C10 H10 120.4 . .
C11 C10 H10 120.4 . .
C12 C11 C10 120.4(2) . .
C12 C11 H11 119.8 . .
C10 C11 H11 119.8 . .
C11 C12 C7 121.2(2) . .
C11 C12 H12 119.4 . .
C7 C12 H12 119.4 . .
C14 C13 C18 118.4(2) . .
C14 C13 C6 119.94(19) . .
C18 C13 C6 121.61(19) . .
C15 C14 C13 121.3(2) . .
C15 C14 H14 119.4 . .
C13 C14 H14 119.4 . .
C16 C15 C14 120.0(2) . .
C16 C15 H15 120.0 . .
C14 C15 H15 120.0 . .
C17 C16 C15 119.4(2) . .
C17 C16 H16 120.3 . .
C15 C16 H16 120.3 . .
C16 C17 C18 120.8(2) . .
C16 C17 H17 119.6 . .
C18 C17 H17 119.6 . .
C17 C18 C13 120.2(2) . .
C17 C18 H18 119.9 . .
C13 C18 H18 119.9 . .
Si1 C19 H19A 109.5 . .
Si1 C19 H19B 109.5 . .
H19A C19 H19B 109.5 . .
Si1 C19 H19C 109.5 . .
H19A C19 H19C 109.5 . .
H19B C19 H19C 109.5 . .
Si1 C20 H20A 109.5 . .
Si1 C20 H20B 109.5 . .
H20A C20 H20B 109.5 . .
Si1 C20 H20C 109.5 . .
H20A C20 H20C 109.5 . .
H20B C20 H20C 109.5 . .

loop_
_geom_bond_atom_site_label_1
_geom_bond_atom_site_label_2
_geom_bond_distance
_geom_bond_site_symmetry_2
Si1 N1 1.729(3) .
Si1 C19 1.854(4) .
Si1 C20 1.856(3) 8_565
Si1 C20 1.856(3) .
N1 C1 1.433(4) .
N1 H1 0.882(19) .
C1 C2 1.396(2) .
C1 C2 1.396(2) 8_565
C2 C3 1.388(3) .
C2 C6 1.522(3) .
C3 C4 1.382(3) .
C3 H3 0.9500 .
C4 C3 1.382(3) 8_565
C4 C5 1.508(4) .
C5 H5A 0.9800 .
C5 H5B 0.9800 .
C5 H5C 0.9800 .
C6 C13 1.519(3) .
C6 C7 1.523(3) .
C6 H6 1.0000 .
C7 C8 1.383(3) .
C7 C12 1.394(3) .
C8 C9 1.384(3) .
C8 H8 0.9500 .
C9 C10 1.375(3) .
C9 H9 0.9500 .
C10 C11 1.377(4) .
C10 H10 0.9500 .
C11 C12 1.374(3) .
C11 H11 0.9500 .
C12 H12 0.9500 .
C13 C14 1.378(3) .
C13 C18 1.386(3) .
C14 C15 1.375(3) .
C14 H14 0.9500 .
C15 C16 1.375(3) .
C15 H15 0.9500 .
C16 C17 1.369(3) .
C16 H16 0.9500 .
C17 C18 1.380(3) .
C17 H17 0.9500 .
C18 H18 0.9500 .
C19 H19A 0.9800 .
C19 H19B 0.9800 .
C19 H19C 0.9800 .
C20 H20A 0.9800 .
C20 H20B 0.9800 .
C20 H20C 0.9800 .
